data_7714347
loop_
_publ_author_name
'Kumar, Krishna'
'Sahani, Raj Kumar'
'Garai, Somenath'
'Bhattacharya, Subrato'

_publ_section_title
;
 Synthesis and Structural Features of Indium(III)
 furan-2-thiocarboxylates: Efficient Catalytic Activity Toward
 Multicomponent Reactions via Knoevenagel Condensation
;
_journal_name_full 'Dalton Transactions'
_journal_paper_doi 10.1039/D3DT02681G
_journal_year 2023
_chemical_formula_sum 'C16 H13 N3 O4'
_chemical_formula_weight 311.29
_space_group_crystal_system monoclinic
_space_group_IT_number 15
_space_group_name_Hall '-C 2yc'
_space_group_name_H-M_alt 'C 1 2/c 1'
_atom_sites_solution_hydrogens geom
_audit_creation_method SHELXL-2018/3
_audit_update_record
;
2022-10-10 deposited with the CCDC.	2023-10-28 downloaded from the CCDC.
;
_cell_angle_alpha 90
_cell_angle_beta 110.751(3)
_cell_angle_gamma 90
_cell_formula_units_Z 8
_cell_length_a 13.8640(3)
_cell_length_b 11.0917(3)
_cell_length_c 20.7199(5)
_cell_measurement_reflns_used 7012
_cell_measurement_temperature 293(2)
_cell_measurement_theta_max 67.9150
_cell_measurement_theta_min 4.5590
_cell_volume 2979.52(14)
_computing_structure_refinement 'SHELXL-2018/3 (Sheldrick, 2018)'
_computing_structure_solution 'SHELXT 2018/2 (Sheldrick, 2018)'
_diffrn_ambient_temperature 293(2)
_diffrn_measured_fraction_theta_full 0.960
_diffrn_measured_fraction_theta_max 0.774
_diffrn_measurement_device_type 'XtaLAB Synergy, Dualflex, HyPix3000'
_diffrn_measurement_method '\w scans'
_diffrn_radiation_type CuK\a
_diffrn_radiation_wavelength 1.54184
_diffrn_reflns_av_R_equivalents 0.0414
_diffrn_reflns_av_unetI/netI 0.0374
_diffrn_reflns_Laue_measured_fraction_full 0.960
_diffrn_reflns_Laue_measured_fraction_max 0.774
_diffrn_reflns_limit_h_max 16
_diffrn_reflns_limit_h_min -16
_diffrn_reflns_limit_k_max 13
_diffrn_reflns_limit_k_min -11
_diffrn_reflns_limit_l_max 24
_diffrn_reflns_limit_l_min -23
_diffrn_reflns_number 8750
_diffrn_reflns_point_group_measured_fraction_full 0.960
_diffrn_reflns_point_group_measured_fraction_max 0.774
_diffrn_reflns_theta_full 67.684
_diffrn_reflns_theta_max 87.552
_diffrn_reflns_theta_min 4.564
_exptl_absorpt_coefficient_mu 0.854
_exptl_crystal_colour light-yellow
_exptl_crystal_density_diffrn 1.388
_exptl_crystal_description needle
_exptl_crystal_F_000 1296
_refine_diff_density_max 0.451
_refine_diff_density_min -0.216
_refine_diff_density_rms 0.057
_refine_ls_extinction_method none
_refine_ls_goodness_of_fit_ref 1.070
_refine_ls_hydrogen_treatment constr
_refine_ls_matrix_type full
_refine_ls_number_parameters 244
_refine_ls_number_reflns 2633
_refine_ls_number_restraints 0
_refine_ls_restrained_S_all 1.070
_refine_ls_R_factor_all 0.0707
_refine_ls_R_factor_gt 0.0576
_refine_ls_shift/su_max 0.000
_refine_ls_shift/su_mean 0.000
_refine_ls_structure_factor_coef Fsqd
_refine_ls_weighting_details 'w=1/[\s^2^(Fo^2^)+(0.0977P)^2^+1.9095P] where P=(Fo^2^+2Fc^2^)/3'
_refine_ls_weighting_scheme calc
_refine_ls_wR_factor_gt 0.1653
_refine_ls_wR_factor_ref 0.1783
_reflns_Friedel_coverage 0.000
_reflns_number_gt 2243
_reflns_number_total 2633
_reflns_threshold_expression 'I > 2\s(I)'
_cod_data_source_file d3dt02681g2.cif
_cod_data_source_block shelx
_cod_original_sg_symbol_H-M 'C 2/c'
_cod_database_code 7714347
_shelx_shelxl_version_number 2018/3
_shelx_space_group_comment
;
The symmetry employed for this shelxl refinement is uniquely defined
by the following loop, which should always be used as a source of
symmetry information in preference to the above space-group names.
They are only intended as comments.
;

loop_
_space_group_symop_operation_xyz
'x, y, z'
'-x, y, -z+1/2'
'x+1/2, y+1/2, z'
'-x+1/2, y+1/2, -z+1/2'
'-x, -y, -z'
'x, -y, z-1/2'
'-x+1/2, -y+1/2, -z'
'x+1/2, -y+1/2, z-1/2'

loop_
_atom_site_label
_atom_site_type_symbol
_atom_site_fract_x
_atom_site_fract_y
_atom_site_fract_z
_atom_site_U_iso_or_equiv
_atom_site_adp_type
_atom_site_occupancy
_atom_site_site_symmetry_order
_atom_site_calc_flag
_atom_site_refinement_flags_posn
_atom_site_refinement_flags_adp
_atom_site_refinement_flags_occupancy
_atom_site_disorder_assembly
_atom_site_disorder_group
O001 O 0.45007(11) 0.99266(13) 0.40206(8) 0.0556(4) Uani 1 1 d . . . . .
O002 O 0.70635(13) 0.70634(16) 0.41186(10) 0.0747(5) Uani 1 1 d . . . . .
N003 N 0.32427(15) 0.97415(18) 0.44572(10) 0.0615(5) Uani 1 1 d . . . . .
C004 C 0.47944(14) 0.63934(18) 0.37750(10) 0.0447(5) Uani 1 1 d . . . . .
C005 C 0.39999(15) 0.91607(19) 0.43167(10) 0.0476(5) Uani 1 1 d . . . . .
C006 C 0.42829(15) 0.79937(19) 0.44468(10) 0.0477(5) Uani 1 1 d . . . . .
C007 C 0.53605(16) 0.95153(19) 0.39029(11) 0.0503(5) Uani 1 1 d . . . . .
N008 N 0.32663(17) 0.6574(2) 0.49432(13) 0.0771(7) Uani 1 1 d . . . . .
C009 C 0.51270(17) 0.52382(19) 0.39746(11) 0.0561(5) Uani 1 1 d . . . . .
H009 H 0.560931 0.510473 0.441342 0.067 Uiso 1 1 calc R U . . .
C00A C 0.57065(15) 0.83892(18) 0.40294(10) 0.0474(5) Uani 1 1 d . . . . .
C00B C 0.51648(14) 0.74280(17) 0.42850(10) 0.0454(5) Uani 1 1 d . . . . .
H00B H 0.565703 0.710178 0.471530 0.054 Uiso 1 1 calc R U . . .
C00D C 0.37140(16) 0.7231(2) 0.47235(11) 0.0540(5) Uani 1 1 d . . . . .
C00E C 0.40924(17) 0.6584(2) 0.31120(12) 0.0594(6) Uani 1 1 d . . . . .
H00E H 0.386855 0.736241 0.296794 0.071 Uiso 1 1 calc R U . . .
C00F C 0.40597(16) 0.4491(2) 0.28902(11) 0.0561(5) Uani 1 1 d . . . . .
C00G C 0.66997(17) 0.8066(2) 0.39698(13) 0.0586(6) Uani 1 1 d . . . . .
C00H C 0.47591(18) 0.4275(2) 0.35367(13) 0.0635(6) Uani 1 1 d . . . . .
H00H H 0.498129 0.349517 0.367745 0.076 Uiso 1 1 calc R U . . .
C00I C 0.37255(18) 0.5630(2) 0.26664(12) 0.0649(6) Uani 1 1 d . . . . .
H00I H 0.325919 0.575795 0.222170 0.078 Uiso 1 1 calc R U . . .
C00J C 0.5835(2) 1.0495(2) 0.36241(15) 0.0660(6) Uani 1 1 d . . . . .
H00A H 0.621111 1.103875 0.399452 0.079 Uiso 1 1 calc R U . . .
H00C H 0.529719 1.095330 0.328259 0.079 Uiso 1 1 calc R U . . .
N1 N 0.3638(2) 0.3450(3) 0.24382(19) 0.0779(7) Uani 1 1 d . . . . .
O1A O 0.302(4) 0.363(3) 0.1960(18) 0.135(14) Uani 0.3333 1 d . . P A 2
O2A O 0.3769(18) 0.2412(16) 0.2655(12) 0.140(10) Uani 0.3333 1 d . . P A 2
C00L C 0.7267(2) 0.9043(3) 0.3754(2) 0.0920(10) Uani 1 1 d . . . . .
H00D H 0.767602 0.868429 0.350864 0.110 Uiso 1 1 calc R U . . .
H00F H 0.773735 0.943624 0.416241 0.110 Uiso 1 1 calc R U . . .
C00N C 0.6560(3) 0.9978(3) 0.3298(2) 0.0926(10) Uani 1 1 d . . . . .
H00G H 0.616182 0.961416 0.285798 0.111 Uiso 1 1 calc R U . . .
H00J H 0.697040 1.062302 0.321024 0.111 Uiso 1 1 calc R U . . .
O2C O 0.4183(7) 0.2667(7) 0.2500(6) 0.084(3) Uani 0.3333 1 d . . P A 3
O1C O 0.2818(19) 0.362(3) 0.192(2) 0.144(12) Uani 0.3333 1 d . . P A 3
O2B O 0.3712(11) 0.2374(17) 0.2789(11) 0.097(5) Uani 0.3333 1 d . . P A 1
O1B O 0.3191(18) 0.355(2) 0.1816(13) 0.091(5) Uani 0.3333 1 d . . P A 1

loop_
_atom_site_aniso_label
_atom_site_aniso_U_11
_atom_site_aniso_U_22
_atom_site_aniso_U_33
_atom_site_aniso_U_23
_atom_site_aniso_U_13
_atom_site_aniso_U_12
O001 0.0567(8) 0.0369(8) 0.0762(9) 0.0115(7) 0.0274(7) 0.0114(6)
O002 0.0585(9) 0.0507(11) 0.1210(15) 0.0091(9) 0.0394(9) 0.0155(8)
N003 0.0624(11) 0.0527(12) 0.0744(12) 0.0031(9) 0.0302(9) 0.0184(9)
C004 0.0420(9) 0.0391(11) 0.0546(10) 0.0040(8) 0.0193(8) 0.0048(8)
C005 0.0491(10) 0.0395(12) 0.0530(10) 0.0042(8) 0.0166(8) 0.0071(8)
C006 0.0502(10) 0.0409(12) 0.0530(10) 0.0054(8) 0.0196(8) 0.0080(8)
C007 0.0482(10) 0.0421(12) 0.0598(11) 0.0035(9) 0.0180(9) 0.0020(9)
N008 0.0736(13) 0.0650(14) 0.1097(17) 0.0289(12) 0.0536(13) 0.0200(11)
C009 0.0567(12) 0.0426(12) 0.0594(12) 0.0016(9) 0.0086(9) 0.0109(9)
C00A 0.0450(10) 0.0367(11) 0.0581(11) 0.0027(8) 0.0155(8) 0.0038(8)
C00B 0.0450(9) 0.0358(11) 0.0536(10) 0.0060(8) 0.0154(8) 0.0082(8)
C00D 0.0561(11) 0.0446(12) 0.0665(12) 0.0113(9) 0.0282(10) 0.0151(9)
C00E 0.0629(12) 0.0443(13) 0.0620(12) 0.0098(9) 0.0111(10) 0.0031(10)
C00F 0.0500(11) 0.0555(14) 0.0636(13) -0.0099(10) 0.0210(10) -0.0044(10)
C00G 0.0500(11) 0.0471(13) 0.0809(14) 0.0010(10) 0.0261(10) 0.0024(10)
C00H 0.0636(13) 0.0436(13) 0.0764(15) -0.0039(10) 0.0163(11) 0.0094(10)
C00I 0.0634(13) 0.0668(16) 0.0544(12) 0.0034(11) 0.0082(10) -0.0048(11)
C00J 0.0674(14) 0.0448(13) 0.0891(16) 0.0124(11) 0.0317(12) 0.0004(11)
N1 0.0730(15) 0.072(2) 0.0804(19) -0.0192(14) 0.0163(13) -0.0110(13)
O1A 0.21(3) 0.090(11) 0.077(16) -0.028(9) 0.014(13) -0.075(14)
O2A 0.207(18) 0.055(9) 0.101(11) -0.020(7) -0.017(9) -0.062(8)
C00L 0.0726(16) 0.0627(18) 0.162(3) 0.0187(19) 0.0676(19) 0.0053(14)
C00N 0.098(2) 0.0688(19) 0.140(3) 0.0339(18) 0.078(2) 0.0126(15)
O2C 0.108(6) 0.019(4) 0.116(6) -0.012(4) 0.028(4) 0.008(4)
O1C 0.084(11) 0.125(16) 0.15(2) -0.026(13) -0.049(12) -0.010(11)
O2B 0.092(7) 0.077(9) 0.116(10) -0.005(6) 0.029(6) 0.009(6)
O1B 0.088(10) 0.110(9) 0.049(9) -0.019(6) -0.006(7) -0.008(9)

loop_
_atom_type_symbol
_atom_type_description
_atom_type_scat_dispersion_real
_atom_type_scat_dispersion_imag
_atom_type_scat_source
C C 0.0181 0.0091 'International Tables Vol C Tables 4.2.6.8 and 6.1.1.4'
H H 0.0000 0.0000 'International Tables Vol C Tables 4.2.6.8 and 6.1.1.4'
N N 0.0311 0.0180 'International Tables Vol C Tables 4.2.6.8 and 6.1.1.4'
O O 0.0492 0.0322 'International Tables Vol C Tables 4.2.6.8 and 6.1.1.4'

loop_
_geom_angle_atom_site_label_1
_geom_angle_atom_site_label_2
_geom_angle_atom_site_label_3
_geom_angle
_geom_angle_site_symmetry_1
_geom_angle_site_symmetry_3
_geom_angle_publ_flag
C005 O001 C007 118.77(15) . . ?
C009 C004 C00E 118.8(2) . . ?
C009 C004 C00B 119.97(17) . . ?
C00E C004 C00B 121.18(18) . . ?
N003 C005 C006 127.42(19) . . ?
N003 C005 O001 110.90(18) . . ?
C006 C005 O001 121.67(17) . . ?
C005 C006 C00D 119.42(18) . . ?
C005 C006 C00B 123.57(18) . . ?
C00D C006 C00B 116.97(17) . . ?
C00A C007 O001 123.42(19) . . ?
C00A C007 C00J 125.7(2) . . ?
O001 C007 C00J 110.87(18) . . ?
C004 C009 C00H 121.2(2) . . ?
C004 C009 H009 119.4 . . ?
C00H C009 H009 119.4 . . ?
C007 C00A C00G 119.7(2) . . ?
C007 C00A C00B 122.99(18) . . ?
C00G C00A C00B 117.14(17) . . ?
C00A C00B C006 109.11(16) . . ?
C00A C00B C004 112.20(16) . . ?
C006 C00B C004 111.49(16) . . ?
C00A C00B H00B 108.0 . . ?
C006 C00B H00B 108.0 . . ?
C004 C00B H00B 108.0 . . ?
N008 C00D C006 177.6(2) . . ?
C00I C00E C004 120.6(2) . . ?
C00I C00E H00E 119.7 . . ?
C004 C00E H00E 119.7 . . ?
C00H C00F C00I 122.0(2) . . ?
C00H C00F N1 118.1(2) . . ?
C00I C00F N1 119.9(2) . . ?
O002 C00G C00A 121.3(2) . . ?
O002 C00G C00L 121.6(2) . . ?
C00A C00G C00L 117.1(2) . . ?
C00F C00H C009 118.6(2) . . ?
C00F C00H H00H 120.7 . . ?
C009 C00H H00H 120.7 . . ?
C00F C00I C00E 118.8(2) . . ?
C00F C00I H00I 120.6 . . ?
C00E C00I H00I 120.6 . . ?
C007 C00J C00N 110.6(2) . . ?
C007 C00J H00A 109.5 . . ?
C00N C00J H00A 109.5 . . ?
C007 C00J H00C 109.5 . . ?
C00N C00J H00C 109.5 . . ?
H00A C00J H00C 108.1 . . ?
O2C N1 O1C 125(2) . . ?
O1A N1 O2A 118.4(16) . . ?
O1B N1 O2B 123.4(15) . . ?
O1A N1 C00F 116.8(17) . . ?
O2C N1 C00F 115.6(5) . . ?
O1C N1 C00F 117.2(17) . . ?
O2A N1 C00F 122.0(9) . . ?
O1B N1 C00F 122.6(13) . . ?
O2B N1 C00F 113.8(7) . . ?
C00G C00L C00N 113.0(2) . . ?
C00G C00L H00D 109.0 . . ?
C00N C00L H00D 109.0 . . ?
C00G C00L H00F 109.0 . . ?
C00N C00L H00F 109.0 . . ?
H00D C00L H00F 107.8 . . ?
C00L C00N C00J 111.6(3) . . ?
C00L C00N H00G 109.3 . . ?
C00J C00N H00G 109.3 . . ?
C00L C00N H00J 109.3 . . ?
C00J C00N H00J 109.3 . . ?
H00G C00N H00J 108.0 . . ?

loop_
_geom_bond_atom_site_label_1
_geom_bond_atom_site_label_2
_geom_bond_distance
_geom_bond_site_symmetry_2
_geom_bond_publ_flag
O001 C005 1.372(2) . ?
O001 C007 1.376(3) . ?
O002 C00G 1.215(3) . ?
N003 C005 1.349(3) . ?
C004 C009 1.375(3) . ?
C004 C00E 1.390(3) . ?
C004 C00B 1.521(3) . ?
C005 C006 1.352(3) . ?
C006 C00D 1.410(3) . ?
C006 C00B 1.514(3) . ?
C007 C00A 1.330(3) . ?
C007 C00J 1.489(3) . ?
N008 C00D 1.150(3) . ?
C009 C00H 1.377(3) . ?
C009 H009 0.9300 . ?
C00A C00G 1.470(3) . ?
C00A C00B 1.504(3) . ?
C00B H00B 0.9800 . ?
C00E C00I 1.378(3) . ?
C00E H00E 0.9300 . ?
C00F C00H 1.368(3) . ?
C00F C00I 1.369(3) . ?
C00F N1 1.471(3) . ?
C00G C00L 1.499(3) . ?
C00H H00H 0.9300 . ?
C00I H00I 0.9300 . ?
C00J C00N 1.510(4) . ?
C00J H00A 0.9700 . ?
C00J H00C 0.9700 . ?
N1 O1A 1.08(4) . ?
N1 O2C 1.128(9) . ?
N1 O1C 1.27(3) . ?
N1 O2A 1.23(2) . ?
N1 O1B 1.22(3) . ?
N1 O2B 1.38(2) . ?
C00L C00N 1.507(4) . ?
C00L H00D 0.9700 . ?
C00L H00F 0.9700 . ?
C00N H00G 0.9700 . ?
C00N H00J 0.9700 . ?

loop_
_geom_torsion_atom_site_label_1
_geom_torsion_atom_site_label_2
_geom_torsion_atom_site_label_3
_geom_torsion_atom_site_label_4
_geom_torsion
_geom_torsion_site_symmetry_1
_geom_torsion_site_symmetry_2
_geom_torsion_site_symmetry_3
_geom_torsion_site_symmetry_4
_geom_torsion_publ_flag
C007 O001 C005 N003 173.88(18) . . . . ?
C007 O001 C005 C006 -5.0(3) . . . . ?
N003 C005 C006 C00D 4.1(3) . . . . ?
O001 C005 C006 C00D -177.19(18) . . . . ?
N003 C005 C006 C00B -178.44(19) . . . . ?
O001 C005 C006 C00B 0.2(3) . . . . ?
C005 O001 C007 C00A 3.5(3) . . . . ?
C005 O001 C007 C00J -176.20(19) . . . . ?
C00E C004 C009 C00H -1.5(3) . . . . ?
C00B C004 C009 C00H 176.2(2) . . . . ?
O001 C007 C00A C00G -172.5(2) . . . . ?
C00J C007 C00A C00G 7.2(3) . . . . ?
O001 C007 C00A C00B 2.9(3) . . . . ?
C00J C007 C00A C00B -177.5(2) . . . . ?
C007 C00A C00B C006 -6.7(3) . . . . ?
C00G C00A C00B C006 168.72(18) . . . . ?
C007 C00A C00B C004 117.3(2) . . . . ?
C00G C00A C00B C004 -67.2(2) . . . . ?
C005 C006 C00B C00A 5.2(3) . . . . ?
C00D C006 C00B C00A -177.26(18) . . . . ?
C005 C006 C00B C004 -119.2(2) . . . . ?
C00D C006 C00B C004 58.3(2) . . . . ?
C009 C004 C00B C00A 121.7(2) . . . . ?
C00E C004 C00B C00A -60.6(2) . . . . ?
C009 C004 C00B C006 -115.6(2) . . . . ?
C00E C004 C00B C006 62.2(2) . . . . ?
C009 C004 C00E C00I 0.9(3) . . . . ?
C00B C004 C00E C00I -176.8(2) . . . . ?
C007 C00A C00G O002 175.9(2) . . . . ?
C00B C00A C00G O002 0.3(3) . . . . ?
C007 C00A C00G C00L -1.0(3) . . . . ?
C00B C00A C00G C00L -176.6(2) . . . . ?
C00I C00F C00H C009 0.6(4) . . . . ?
N1 C00F C00H C009 -177.3(2) . . . . ?
C004 C009 C00H C00F 0.8(4) . . . . ?
C00H C00F C00I C00E -1.2(4) . . . . ?
N1 C00F C00I C00E 176.7(2) . . . . ?
C004 C00E C00I C00F 0.4(4) . . . . ?
C00A C007 C00J C00N 17.4(4) . . . . ?
O001 C007 C00J C00N -162.9(2) . . . . ?
C00H C00F N1 O1A 172(3) . . . . ?
C00I C00F N1 O1A -6(3) . . . . ?
C00H C00F N1 O2C -33.6(7) . . . . ?
C00I C00F N1 O2C 148.4(7) . . . . ?
C00H C00F N1 O1C 162(2) . . . . ?
C00I C00F N1 O1C -16(2) . . . . ?
C00H C00F N1 O2A 11.3(17) . . . . ?
C00I C00F N1 O2A -166.7(17) . . . . ?
C00H C00F N1 O1B -164.0(12) . . . . ?
C00I C00F N1 O1B 18.0(12) . . . . ?
C00H C00F N1 O2B 21.6(8) . . . . ?
C00I C00F N1 O2B -156.4(7) . . . . ?
O002 C00G C00L C00N 153.7(3) . . . . ?
C00A C00G C00L C00N -29.4(4) . . . . ?
C00G C00L C00N C00J 53.7(4) . . . . ?
C007 C00J C00N C00L -46.7(4) . . . . ?
